data_1532457
loop_
_publ_author_name
'Mitsudo, Koichi'
'Sato, Hidehiko'
'Yamasaki, Arata'
'Kamimoto, Natsuyo'
'Goto, Jun'
'Mandai, Hiroki'
'Suga, Seiji'

_publ_section_title
;
 Synthesis and Properties of Ethene-Bridged Terthiophenes.
;
_journal_issue 19
_journal_name_full 'Organic letters'
_journal_page_first 4858
_journal_page_last 4861
_journal_paper_doi 10.1021/acs.orglett.5b02417
_journal_volume 17
_journal_year 2015
_chemical_formula_moiety 'C32 H40 S3'
_chemical_formula_sum 'C32 H40 S3'
_chemical_formula_weight 520.82
_chemical_name_systematic
;
 ?
;
_space_group_crystal_system triclinic
_space_group_IT_number 2
_space_group_name_Hall '-P 1'
_space_group_name_H-M_alt 'P -1'
_symmetry_space_group_name_Hall '-P 1'
_symmetry_space_group_name_H-M 'P -1'
_atom_sites_solution_hydrogens geom
_audit_creation_method SHELXL-2014
_cell_angle_alpha 84.22(3)
_cell_angle_beta 72.85(3)
_cell_angle_gamma 66.98(2)
_cell_formula_units_Z 2
_cell_length_a 9.799(4)
_cell_length_b 11.932(7)
_cell_length_c 13.735(7)
_cell_measurement_reflns_used 4107
_cell_measurement_temperature 110
_cell_measurement_theta_max 27.4
_cell_measurement_theta_min 3.2
_cell_volume 1412.1(13)
_computing_cell_refinement
;
Rigaku CrystalClear-SM Expert 2.0 r16
;
_computing_data_collection
;
Rigaku CrystalClear-SM Expert 2.0 r16
;
_computing_data_reduction
;
Rigaku CrystalClear-SM Expert 2.0 r16
;
_computing_molecular_graphics 'Yadokari-XG (Wakita Nemoto et al., 2009)'
_computing_publication_material 'Yadokari-XG (Wakita,Nemoto et al., 2009)'
_computing_structure_refinement 'SHELXL-2014 (Sheldrick, 2014)'
_computing_structure_solution 'SIR2014 (Burla, et al., 2014)'
_diffrn_ambient_temperature 110(2)
_diffrn_detector_area_resol_mean 28.5714
_diffrn_measured_fraction_theta_full 0.989
_diffrn_measured_fraction_theta_max 0.988
_diffrn_measurement_device_type
;
Rigaku CrystalClear-SM Expert 2.0 r16
;
_diffrn_measurement_method 'profile data from \w-scans'
_diffrn_radiation_type MoK\a
_diffrn_radiation_wavelength 0.71075
_diffrn_reflns_av_R_equivalents 0.0733
_diffrn_reflns_av_unetI/netI 0.0905
_diffrn_reflns_laue_measured_fraction_full 0.989
_diffrn_reflns_laue_measured_fraction_max 0.988
_diffrn_reflns_limit_h_max 12
_diffrn_reflns_limit_h_min -12
_diffrn_reflns_limit_k_max 15
_diffrn_reflns_limit_k_min -15
_diffrn_reflns_limit_l_max 17
_diffrn_reflns_limit_l_min -17
_diffrn_reflns_number 20549
_diffrn_reflns_point_group_measured_fraction_full 0.989
_diffrn_reflns_point_group_measured_fraction_max 0.988
_diffrn_reflns_theta_full 25.242
_diffrn_reflns_theta_max 27.396
_diffrn_reflns_theta_min 3.159
_diffrn_source 'Rotating Anode'
_exptl_absorpt_coefficient_mu 0.282
_exptl_absorpt_correction_T_max 1.000
_exptl_absorpt_correction_T_min 0.665
_exptl_absorpt_correction_type multi-scan
_exptl_absorpt_process_details 'REQAB (Rigaku, 1998)'
_exptl_crystal_colour Orange
_exptl_crystal_density_diffrn 1.225
_exptl_crystal_description Block
_exptl_crystal_F_000 560
_exptl_crystal_size_max 0.520
_exptl_crystal_size_mid 0.350
_exptl_crystal_size_min 0.280
_refine_diff_density_max 0.513
_refine_diff_density_min -0.488
_refine_diff_density_rms 0.077
_refine_ls_extinction_method none
_refine_ls_goodness_of_fit_ref 1.011
_refine_ls_hydrogen_treatment constr
_refine_ls_matrix_type full
_refine_ls_number_parameters 351
_refine_ls_number_reflns 6349
_refine_ls_number_restraints 207
_refine_ls_restrained_S_all 0.996
_refine_ls_R_factor_all 0.0666
_refine_ls_R_factor_gt 0.0545
_refine_ls_shift/su_max 0.001
_refine_ls_shift/su_mean 0.000
_refine_ls_structure_factor_coef Fsqd
_refine_ls_weighting_details 'w=1/[\s^2^(Fo^2^)+(0.0627P)^2^] where P=(Fo^2^+2Fc^2^)/3'
_refine_ls_weighting_scheme calc
_refine_ls_wR_factor_gt 0.1303
_refine_ls_wR_factor_ref 0.1388
_reflns_Friedel_coverage 0.000
_reflns_number_gt 4716
_reflns_number_total 6349
_reflns_threshold_expression 'I > 2\s(I)'
_cod_data_source_file ol5b02417_si_004.cif
_cod_data_source_block 1c-1
_cod_depositor_comments
;
The following automatic conversions were performed:

'_exptl_absorpt_correction_type' value 'Multi-scan' changed to
'multi-scan' according to
/usr/data/users/saulius/crontab/automatic-downloads/rss-feeds/ACS/lib/dictionaries/cif_core.dic
dictionary named 'cif_core.dic' version 2.4.2 from 2011-04-26.

Automatic conversion script
Id: cif_fix_values 3271 2015-04-21 07:52:19Z andrius 

 Adding full bibliography for 1532457--1532461.cif.
;
_cod_database_code 1532457
_shelx_space_group_comment
;
The symmetry employed for this shelxl refinement is uniquely defined
by the following loop, which should always be used as a source of
symmetry information in preference to the above space-group names.
They are only intended as comments.
;
_shelx_estimated_absorpt_t_min 0.867
_shelx_estimated_absorpt_t_max 0.925
_shelxl_version_number 2014-3

loop_
_space_group_symop_operation_xyz
'x, y, z'
'-x, -y, -z'

loop_
_atom_site_label
_atom_site_type_symbol
_atom_site_fract_x
_atom_site_fract_y
_atom_site_fract_z
_atom_site_U_iso_or_equiv
_atom_site_adp_type
_atom_site_occupancy
_atom_site_site_symmetry_order
_atom_site_calc_flag
_atom_site_refinement_flags_posn
_atom_site_refinement_flags_adp
_atom_site_refinement_flags_occupancy
_atom_site_disorder_assembly
_atom_site_disorder_group
S1 S 0.52295(6) 0.21000(5) 0.15605(4) 0.02659(15) Uani 1 1 d . . . . .
C1 C 0.7003(3) 0.1157(2) 0.07947(16) 0.0295(5) Uani 1 1 d . . . . .
H1 H 0.7145 0.0871 0.0137 0.035 Uiso 1 1 calc R U . . .
S2 S 0.33641(6) 0.35785(5) 0.39444(4) 0.02320(14) Uani 1 1 d . . . . .
S3 S 0.05885(6) 0.53485(5) 0.60560(4) 0.02952(15) Uani 1 1 d . . . . .
C2 C 0.8168(2) 0.08725(19) 0.12407(15) 0.0264(5) Uani 1 1 d . . . . .
H2 H 0.9207 0.0364 0.0925 0.032 Uiso 1 1 calc R U . . .
C3 C 0.7668(2) 0.14197(18) 0.22381(14) 0.0216(4) Uani 1 1 d . . . . .
C4 C 0.6065(2) 0.21059(18) 0.25150(14) 0.0204(4) Uani 1 1 d . . . . .
C5 C 0.5335(2) 0.27039(18) 0.34671(14) 0.0202(4) Uani 1 1 d . . . . .
C6 C 0.6207(2) 0.26308(17) 0.41352(14) 0.0185(4) Uani 1 1 d . . . . .
C7 C 0.5231(2) 0.33292(18) 0.50787(15) 0.0207(4) Uani 1 1 d . . . . .
C8 C 0.3678(2) 0.38769(18) 0.50609(15) 0.0218(4) Uani 1 1 d . . . . .
C9 C 0.2555(2) 0.45907(18) 0.59048(15) 0.0234(4) Uani 1 1 d . . . . .
C10 C 0.2994(2) 0.47312(18) 0.67576(15) 0.0244(4) Uani 1 1 d . . . . .
C11 C 0.1663(2) 0.5481(2) 0.75336(16) 0.0288(5) Uani 1 1 d . . . . .
H11 H 0.1717 0.5690 0.8167 0.035 Uiso 1 1 calc R U . . .
C12 C 0.0328(3) 0.5856(2) 0.72619(17) 0.0333(5) Uani 1 1 d . . . . .
H12 H -0.0649 0.6346 0.7689 0.040 Uiso 1 1 calc R U . . .
C13 C 0.7825(2) 0.19516(18) 0.38441(14) 0.0218(4) Uani 1 1 d . . . . .
H13 H 0.8409 0.1913 0.4298 0.026 Uiso 1 1 calc R U . . .
C14 C 0.8569(2) 0.13449(18) 0.29130(14) 0.0209(4) Uani 1 1 d . . . . .
C15 C 1.0298(2) 0.0632(2) 0.25550(15) 0.0241(4) Uani 1 1 d . . . . .
H15 H 1.0711 0.0974 0.1900 0.029 Uiso 1 1 calc R U . . .
H15A H 1.0473 -0.0219 0.2416 0.029 Uiso 1 1 calc R U . . .
C16 C 1.1239(2) 0.06047(19) 0.32727(15) 0.0233(4) Uani 1 1 d . . . . .
H16 H 1.0871 0.0230 0.3921 0.028 Uiso 1 1 calc R U . . .
H16A H 1.1065 0.1451 0.3427 0.028 Uiso 1 1 calc R U . . .
C17 C 1.2967(2) -0.01061(19) 0.28247(15) 0.0244(4) Uani 1 1 d . . . . .
H17 H 1.3136 -0.0946 0.2657 0.029 Uiso 1 1 calc R U . . .
H17A H 1.3336 0.0279 0.2183 0.029 Uiso 1 1 calc R U . . .
C18 C 1.3919(2) -0.0162(2) 0.35431(15) 0.0240(4) Uani 1 1 d . . . . .
H18 H 1.3530 -0.0527 0.4192 0.029 Uiso 1 1 calc R U . . .
H18A H 1.3768 0.0679 0.3698 0.029 Uiso 1 1 calc R U . . .
C19 C 1.5648(2) -0.08972(19) 0.31133(15) 0.0233(4) Uani 1 1 d . . . . .
H19 H 1.5799 -0.1734 0.2949 0.028 Uiso 1 1 calc R U . . .
H19A H 1.6041 -0.0524 0.2470 0.028 Uiso 1 1 calc R U . . .
C20 C 1.6594(2) -0.09672(19) 0.38406(15) 0.0237(4) Uani 1 1 d . . . . .
H20 H 1.6189 -0.1324 0.4489 0.028 Uiso 1 1 calc R U . . .
H20A H 1.6465 -0.0132 0.3993 0.028 Uiso 1 1 calc R U . . .
C21 C 1.8314(2) -0.1728(2) 0.34115(16) 0.0261(5) Uani 1 1 d . . . . .
H21 H 1.8721 -0.1365 0.2767 0.031 Uiso 1 1 calc R U . . .
H21A H 1.8442 -0.2560 0.3252 0.031 Uiso 1 1 calc R U . . .
C22 C 1.9263(2) -0.1811(2) 0.41416(17) 0.0334(5) Uani 1 1 d . . . . .
H22 H 1.9118 -0.0989 0.4320 0.050 Uiso 1 1 calc R U . . .
H22A H 2.0358 -0.2270 0.3812 0.050 Uiso 1 1 calc R U . . .
H22B H 1.8920 -0.2227 0.4761 0.050 Uiso 1 1 calc R U . . .
C23 C 0.5651(2) 0.34887(18) 0.59440(15) 0.0223(4) Uani 1 1 d . . . . .
H23 H 0.6702 0.3117 0.5946 0.027 Uiso 1 1 calc R U . . .
C24 C 0.4571(2) 0.41702(18) 0.67842(15) 0.0221(4) Uani 1 1 d . . . . .
C25 C 0.4939(2) 0.43569(19) 0.77448(15) 0.0258(5) Uani 1 1 d . U . . .
H25 H 0.4284 0.4079 0.8333 0.031 Uiso 1 1 calc R U . . .
H25A H 0.4635 0.5242 0.7842 0.031 Uiso 1 1 calc R U . . .
C26 C 0.6616(2) 0.37156(19) 0.77727(15) 0.0257(4) Uani 1 1 d . U . . .
H26 H 0.7288 0.3984 0.7190 0.031 Uiso 1 1 calc R U . . .
H26A H 0.6930 0.2826 0.7698 0.031 Uiso 1 1 calc R U . . .
C27 C 0.6851(3) 0.3985(2) 0.87707(16) 0.0294(5) Uani 1 1 d . U . . .
H27 H 0.6548 0.4875 0.8839 0.035 Uiso 1 1 calc R U . . .
H27A H 0.6165 0.3729 0.9353 0.035 Uiso 1 1 calc R U . . .
C28 C 0.8517(3) 0.3338(2) 0.88201(16) 0.0355(6) Uani 1 1 d . U . . .
H28 H 0.9202 0.3603 0.8243 0.043 Uiso 0.639(6) 1 calc R U P A 1
H28A H 0.8825 0.2450 0.8742 0.043 Uiso 0.639(6) 1 calc R U P A 1
H28B H 0.9202 0.3603 0.8243 0.043 Uiso 0.361(6) 1 calc R U P A 2
H28C H 0.8825 0.2450 0.8742 0.043 Uiso 0.361(6) 1 calc R U P A 2
C29 C 0.8750(3) 0.3592(3) 0.98190(19) 0.0475(7) Uani 1 1 d . U . . .
H29 H 0.7876 0.3555 1.0392 0.020(8) Uiso 0.639(6) 1 calc R . P A 1
H29A H 0.8734 0.4428 0.9806 0.021(9) Uiso 0.639(6) 1 calc R . P A 1
H29B H 0.8514 0.3002 1.0334 0.07(3) Uiso 0.361(6) 1 calc R . P A 2
H29C H 0.8011 0.4418 1.0073 0.05(2) Uiso 0.361(6) 1 calc R . P A 2
C30A C 1.0326(4) 0.2658(4) 1.0018(3) 0.0330(11) Uani 0.639(6) 1 d . U P A 1
H30A H 1.0302 0.2752 1.0732 0.040 Uiso 0.639(6) 1 calc R U P A 1
H30B H 1.0429 0.1815 0.9921 0.040 Uiso 0.639(6) 1 calc R U P A 1
C31A C 1.1712(4) 0.2872(4) 0.9301(3) 0.0361(11) Uani 0.639(6) 1 d . U P A 1
H31A H 1.1579 0.3734 0.9341 0.043 Uiso 0.639(6) 1 calc R U P A 1
H31B H 1.1833 0.2677 0.8589 0.043 Uiso 0.639(6) 1 calc R U P A 1
C32A C 1.319(2) 0.1996(17) 0.9657(13) 0.064(4) Uani 0.639(6) 1 d . U P A 1
H32A H 1.3017 0.2152 1.0379 0.096 Uiso 0.639(6) 1 calc R U P A 1
H32B H 1.4101 0.2155 0.9251 0.096 Uiso 0.639(6) 1 calc R U P A 1
H32C H 1.3360 0.1145 0.9559 0.096 Uiso 0.639(6) 1 calc R U P A 1
C30B C 1.0438(8) 0.3503(7) 0.9704(5) 0.0347(19) Uani 0.361(6) 1 d . U P A 2
H30C H 1.0806 0.3917 0.9080 0.042 Uiso 0.361(6) 1 calc R U P A 2
H30D H 1.0471 0.3884 1.0300 0.042 Uiso 0.361(6) 1 calc R U P A 2
C31B C 1.1427(9) 0.2148(8) 0.9637(6) 0.040(2) Uani 0.361(6) 1 d . U P A 2
H31C H 1.1436 0.1774 0.9022 0.048 Uiso 0.361(6) 1 calc R U P A 2
H31D H 1.1031 0.1727 1.0247 0.048 Uiso 0.361(6) 1 calc R U P A 2
C32B C 1.310(4) 0.207(3) 0.9576(18) 0.041(5) Uani 0.361(6) 1 d . U P A 2
H32D H 1.3516 0.2411 0.8932 0.061 Uiso 0.361(6) 1 calc R U P A 2
H32E H 1.3777 0.1216 0.9612 0.061 Uiso 0.361(6) 1 calc R U P A 2
H32F H 1.3045 0.2532 1.0147 0.061 Uiso 0.361(6) 1 calc R U P A 2

loop_
_atom_site_aniso_label
_atom_site_aniso_U_11
_atom_site_aniso_U_22
_atom_site_aniso_U_33
_atom_site_aniso_U_23
_atom_site_aniso_U_13
_atom_site_aniso_U_12
S1 0.0249(3) 0.0335(3) 0.0244(3) -0.0010(2) -0.0125(2) -0.0098(2)
C1 0.0308(12) 0.0369(13) 0.0214(10) -0.0048(9) -0.0078(9) -0.0119(10)
S2 0.0175(3) 0.0273(3) 0.0237(3) -0.0020(2) -0.00793(19) -0.0052(2)
S3 0.0204(3) 0.0318(3) 0.0290(3) -0.0038(2) -0.0063(2) -0.0017(2)
C2 0.0236(11) 0.0301(12) 0.0244(10) -0.0033(9) -0.0041(8) -0.0101(9)
C3 0.0207(10) 0.0259(11) 0.0210(10) 0.0023(8) -0.0079(8) -0.0108(9)
C4 0.0208(10) 0.0232(10) 0.0207(9) 0.0021(8) -0.0082(8) -0.0107(9)
C5 0.0183(10) 0.0209(10) 0.0217(10) 0.0014(8) -0.0072(8) -0.0068(8)
C6 0.0175(9) 0.0195(10) 0.0184(9) -0.0008(7) -0.0064(7) -0.0056(8)
C7 0.0207(10) 0.0203(10) 0.0213(10) -0.0002(8) -0.0064(8) -0.0075(8)
C8 0.0205(10) 0.0220(10) 0.0225(10) -0.0016(8) -0.0072(8) -0.0063(8)
C9 0.0189(10) 0.0219(11) 0.0263(10) -0.0006(8) -0.0056(8) -0.0048(9)
C10 0.0254(11) 0.0233(11) 0.0227(10) 0.0006(8) -0.0049(8) -0.0087(9)
C11 0.0275(12) 0.0295(12) 0.0231(10) -0.0031(9) -0.0043(9) -0.0054(10)
C12 0.0279(12) 0.0320(13) 0.0277(11) -0.0052(9) -0.0009(9) -0.0022(10)
C13 0.0212(10) 0.0257(11) 0.0212(9) 0.0000(8) -0.0088(8) -0.0094(9)
C14 0.0179(10) 0.0250(11) 0.0218(10) 0.0008(8) -0.0064(8) -0.0099(8)
C15 0.0172(10) 0.0319(12) 0.0222(10) -0.0020(9) -0.0062(8) -0.0073(9)
C16 0.0172(10) 0.0275(11) 0.0270(10) -0.0018(9) -0.0080(8) -0.0084(9)
C17 0.0185(10) 0.0281(11) 0.0283(11) -0.0034(9) -0.0076(8) -0.0088(9)
C18 0.0183(10) 0.0301(11) 0.0251(10) -0.0010(8) -0.0070(8) -0.0098(9)
C19 0.0184(10) 0.0251(11) 0.0275(10) -0.0005(8) -0.0084(8) -0.0078(9)
C20 0.0177(10) 0.0271(11) 0.0263(10) -0.0008(9) -0.0067(8) -0.0080(9)
C21 0.0190(10) 0.0260(11) 0.0312(11) 0.0005(9) -0.0080(9) -0.0059(9)
C22 0.0215(11) 0.0406(14) 0.0360(13) 0.0014(10) -0.0105(9) -0.0080(10)
C23 0.0210(10) 0.0225(10) 0.0241(10) 0.0017(8) -0.0077(8) -0.0085(9)
C24 0.0247(10) 0.0208(10) 0.0214(10) 0.0006(8) -0.0077(8) -0.0084(9)
C25 0.0285(11) 0.0268(11) 0.0204(10) -0.0039(8) -0.0055(8) -0.0085(9)
C26 0.0304(12) 0.0244(11) 0.0222(10) -0.0034(8) -0.0084(9) -0.0085(9)
C27 0.0295(12) 0.0318(12) 0.0249(11) -0.0065(9) -0.0092(9) -0.0066(10)
C28 0.0287(12) 0.0472(15) 0.0278(12) -0.0116(10) -0.0104(10) -0.0069(11)
C29 0.0332(14) 0.070(2) 0.0342(13) -0.0243(14) -0.0113(11) -0.0074(14)
C30A 0.032(2) 0.038(2) 0.0240(18) -0.0050(16) -0.0115(16) -0.0043(18)
C31A 0.035(2) 0.037(2) 0.042(2) 0.0032(18) -0.0165(18) -0.0167(19)
C32A 0.040(5) 0.077(8) 0.077(8) -0.019(6) -0.041(5) -0.002(5)
C30B 0.039(4) 0.042(4) 0.032(3) -0.007(3) -0.012(3) -0.020(3)
C31B 0.043(5) 0.049(5) 0.036(4) 0.004(3) -0.019(3) -0.022(4)
C32B 0.044(10) 0.044(8) 0.031(6) -0.007(5) -0.020(6) -0.006(7)

loop_
_atom_type_symbol
_atom_type_description
_atom_type_scat_dispersion_real
_atom_type_scat_dispersion_imag
_atom_type_scat_source
C C 0.0033 0.0016 'International Tables Vol C Tables 4.2.6.8 and 6.1.1.4'
H H 0.0000 0.0000 'International Tables Vol C Tables 4.2.6.8 and 6.1.1.4'
S S 0.1246 0.1234 'International Tables Vol C Tables 4.2.6.8 and 6.1.1.4'

loop_
_geom_angle_atom_site_label_1
_geom_angle_atom_site_label_2
_geom_angle_atom_site_label_3
_geom_angle
C1 S1 C4 90.97(10)
C2 C1 S1 112.69(16)
C2 C1 H1 123.7
S1 C1 H1 123.7
C8 S2 C5 90.20(10)
C12 S3 C9 90.83(11)
C1 C2 C3 113.38(19)
C1 C2 H2 123.3
C3 C2 H2 123.3
C4 C3 C14 120.58(17)
C4 C3 C2 110.64(17)
C14 C3 C2 128.78(18)
C5 C4 C3 119.95(17)
C5 C4 S1 127.75(16)
C3 C4 S1 112.30(14)
C6 C5 C4 119.86(18)
C6 C5 S2 113.82(15)
C4 C5 S2 126.33(15)
C5 C6 C13 119.82(17)
C5 C6 C7 111.20(17)
C13 C6 C7 128.98(17)
C8 C7 C23 119.94(18)
C8 C7 C6 110.87(17)
C23 C7 C6 129.19(18)
C7 C8 C9 119.40(18)
C7 C8 S2 113.91(15)
C9 C8 S2 126.69(16)
C10 C9 C8 119.75(19)
C10 C9 S3 112.58(15)
C8 C9 S3 127.66(16)
C9 C10 C24 121.17(19)
C9 C10 C11 110.41(19)
C24 C10 C11 128.4(2)
C12 C11 C10 113.0(2)
C12 C11 H11 123.5
C10 C11 H11 123.5
C11 C12 S3 113.16(17)
C11 C12 H12 123.4
S3 C12 H12 123.4
C14 C13 C6 121.39(18)
C14 C13 H13 119.3
C6 C13 H13 119.3
C13 C14 C3 118.39(18)
C13 C14 C15 123.50(17)
C3 C14 C15 118.09(17)
C14 C15 C16 117.03(17)
C14 C15 H15 108.0
C16 C15 H15 108.0
C14 C15 H15A 108.0
C16 C15 H15A 108.0
H15 C15 H15A 107.3
C15 C16 C17 112.64(16)
C15 C16 H16 109.1
C17 C16 H16 109.1
C15 C16 H16A 109.1
C17 C16 H16A 109.1
H16 C16 H16A 107.8
C18 C17 C16 113.22(17)
C18 C17 H17 108.9
C16 C17 H17 108.9
C18 C17 H17A 108.9
C16 C17 H17A 108.9
H17 C17 H17A 107.7
C17 C18 C19 113.71(17)
C17 C18 H18 108.8
C19 C18 H18 108.8
C17 C18 H18A 108.8
C19 C18 H18A 108.8
H18 C18 H18A 107.7
C20 C19 C18 113.58(16)
C20 C19 H19 108.8
C18 C19 H19 108.8
C20 C19 H19A 108.8
C18 C19 H19A 108.8
H19 C19 H19A 107.7
C19 C20 C21 113.06(16)
C19 C20 H20 109.0
C21 C20 H20 109.0
C19 C20 H20A 109.0
C21 C20 H20A 109.0
H20 C20 H20A 107.8
C20 C21 C22 113.22(17)
C20 C21 H21 108.9
C22 C21 H21 108.9
C20 C21 H21A 108.9
C22 C21 H21A 108.9
H21 C21 H21A 107.7
C21 C22 H22 109.5
C21 C22 H22A 109.5
H22 C22 H22A 109.5
C21 C22 H22B 109.5
H22 C22 H22B 109.5
H22A C22 H22B 109.5
C24 C23 C7 121.78(19)
C24 C23 H23 119.1
C7 C23 H23 119.1
C23 C24 C10 117.96(19)
C23 C24 C25 124.43(19)
C10 C24 C25 117.61(18)
C24 C25 C26 116.80(17)
C24 C25 H25 108.1
C26 C25 H25 108.1
C24 C25 H25A 108.1
C26 C25 H25A 108.1
H25 C25 H25A 107.3
C25 C26 C27 112.11(17)
C25 C26 H26 109.2
C27 C26 H26 109.2
C25 C26 H26A 109.2
C27 C26 H26A 109.2
H26 C26 H26A 107.9
C28 C27 C26 112.93(18)
C28 C27 H27 109.0
C26 C27 H27 109.0
C28 C27 H27A 109.0
C26 C27 H27A 109.0
H27 C27 H27A 107.8
C27 C28 C29 113.03(19)
C27 C28 H28 109.0
C29 C28 H28 109.0
C27 C28 H28A 109.0
C29 C28 H28A 109.0
H28 C28 H28A 107.8
C27 C28 H28B 109.0
C29 C28 H28B 109.0
C27 C28 H28C 109.0
C29 C28 H28C 109.0
H28B C28 H28C 107.8
C28 C29 C30B 113.3(3)
C28 C29 C30A 113.4(2)
C28 C29 H29 108.9
C30A C29 H29 108.9
C28 C29 H29A 108.9
C30A C29 H29A 108.9
H29 C29 H29A 107.7
C28 C29 H29B 108.9
C30B C29 H29B 108.9
C28 C29 H29C 108.9
C30B C29 H29C 108.9
H29B C29 H29C 107.7
C31A C30A C29 111.4(3)
C31A C30A H30A 109.3
C29 C30A H30A 109.3
C31A C30A H30B 109.3
C29 C30A H30B 109.3
H30A C30A H30B 108.0
C30A C31A C32A 106.7(7)
C30A C31A H31A 110.4
C32A C31A H31A 110.4
C30A C31A H31B 110.4
C32A C31A H31B 110.4
H31A C31A H31B 108.6
C31A C32A H32A 109.5
C31A C32A H32B 109.5
H32A C32A H32B 109.5
C31A C32A H32C 109.5
H32A C32A H32C 109.5
H32B C32A H32C 109.5
C31B C30B C29 105.4(5)
C31B C30B H30C 110.7
C29 C30B H30C 110.7
C31B C30B H30D 110.7
C29 C30B H30D 110.7
H30C C30B H30D 108.8
C30B C31B C32B 104.9(12)
C30B C31B H31C 110.8
C32B C31B H31C 110.8
C30B C31B H31D 110.8
C32B C31B H31D 110.8
H31C C31B H31D 108.8
C31B C32B H32D 109.5
C31B C32B H32E 109.5
H32D C32B H32E 109.5
C31B C32B H32F 109.5
H32D C32B H32F 109.5
H32E C32B H32F 109.5

loop_
_geom_bond_atom_site_label_1
_geom_bond_atom_site_label_2
_geom_bond_distance
S1 C1 1.739(2)
S1 C4 1.740(2)
C1 C2 1.365(3)
C1 H1 0.9500
S2 C8 1.745(2)
S2 C5 1.750(2)
S3 C12 1.734(2)
S3 C9 1.736(2)
C2 C3 1.441(3)
C2 H2 0.9500
C3 C4 1.410(3)
C3 C14 1.432(3)
C4 C5 1.403(3)
C5 C6 1.403(3)
C6 C13 1.420(3)
C6 C7 1.467(3)
C7 C8 1.409(3)
C7 C23 1.419(3)
C8 C9 1.412(3)
C9 C10 1.407(3)
C10 C24 1.434(3)
C10 C11 1.448(3)
C11 C12 1.359(3)
C11 H11 0.9500
C12 H12 0.9500
C13 C14 1.384(3)
C13 H13 0.9500
C14 C15 1.517(3)
C15 C16 1.526(3)
C15 H15 0.9900
C15 H15A 0.9900
C16 C17 1.527(3)
C16 H16 0.9900
C16 H16A 0.9900
C17 C18 1.527(3)
C17 H17 0.9900
C17 H17A 0.9900
C18 C19 1.529(3)
C18 H18 0.9900
C18 H18A 0.9900
C19 C20 1.528(3)
C19 H19 0.9900
C19 H19A 0.9900
C20 C21 1.528(3)
C20 H20 0.9900
C20 H20A 0.9900
C21 C22 1.529(3)
C21 H21 0.9900
C21 H21A 0.9900
C22 H22 0.9800
C22 H22A 0.9800
C22 H22B 0.9800
C23 C24 1.381(3)
C23 H23 0.9500
C24 C25 1.524(3)
C25 C26 1.528(3)
C25 H25 0.9900
C25 H25A 0.9900
C26 C27 1.539(3)
C26 H26 0.9900
C26 H26A 0.9900
C27 C28 1.528(3)
C27 H27 0.9900
C27 H27A 0.9900
C28 C29 1.533(3)
C28 H28 0.9900
C28 H28A 0.9900
C28 H28B 0.9900
C28 H28C 0.9900
C29 C30B 1.576(7)
C29 C30A 1.595(4)
C29 H29 0.9900
C29 H29A 0.9900
C29 H29B 0.9900
C29 H29C 0.9900
C30A C31A 1.520(6)
C30A H30A 0.9900
C30A H30B 0.9900
C31A C32A 1.601(19)
C31A H31A 0.9900
C31A H31B 0.9900
C32A H32A 0.9800
C32A H32B 0.9800
C32A H32C 0.9800
C30B C31B 1.521(11)
C30B H30C 0.9900
C30B H30D 0.9900
C31B C32B 1.58(3)
C31B H31C 0.9900
C31B H31D 0.9900
C32B H32D 0.9800
C32B H32E 0.9800
C32B H32F 0.9800

loop_
_geom_torsion_atom_site_label_1
_geom_torsion_atom_site_label_2
_geom_torsion_atom_site_label_3
_geom_torsion_atom_site_label_4
_geom_torsion
C4 S1 C1 C2 -0.50(17)
S1 C1 C2 C3 -0.3(2)
C1 C2 C3 C4 1.1(3)
C1 C2 C3 C14 -178.5(2)
C14 C3 C4 C5 -1.2(3)
C2 C3 C4 C5 179.15(18)
C14 C3 C4 S1 178.17(15)
C2 C3 C4 S1 -1.5(2)
C1 S1 C4 C5 -179.5(2)
C1 S1 C4 C3 1.15(15)
C3 C4 C5 C6 0.9(3)
S1 C4 C5 C6 -178.38(15)
C3 C4 C5 S2 -179.28(14)
S1 C4 C5 S2 1.5(3)
C8 S2 C5 C6 0.43(16)
C8 S2 C5 C4 -179.41(19)
C4 C5 C6 C13 0.0(3)
S2 C5 C6 C13 -179.85(14)
C4 C5 C6 C7 179.26(18)
S2 C5 C6 C7 -0.6(2)
C5 C6 C7 C8 0.5(2)
C13 C6 C7 C8 179.64(18)
C5 C6 C7 C23 179.80(19)
C13 C6 C7 C23 -1.0(3)
C23 C7 C8 C9 0.6(3)
C6 C7 C8 C9 179.99(18)
C23 C7 C8 S2 -179.56(15)
C6 C7 C8 S2 -0.1(2)
C5 S2 C8 C7 -0.15(16)
C5 S2 C8 C9 179.7(2)
C7 C8 C9 C10 -1.0(3)
S2 C8 C9 C10 179.20(15)
C7 C8 C9 S3 -179.99(15)
S2 C8 C9 S3 0.2(3)
C12 S3 C9 C10 -0.27(17)
C12 S3 C9 C8 178.8(2)
C8 C9 C10 C24 0.6(3)
S3 C9 C10 C24 179.75(15)
C8 C9 C10 C11 -179.24(19)
S3 C9 C10 C11 -0.1(2)
C9 C10 C11 C12 0.5(3)
C24 C10 C11 C12 -179.3(2)
C10 C11 C12 S3 -0.7(3)
C9 S3 C12 C11 0.58(19)
C5 C6 C13 C14 -0.6(3)
C7 C6 C13 C14 -179.7(2)
C6 C13 C14 C3 0.3(3)
C6 C13 C14 C15 178.52(17)
C4 C3 C14 C13 0.6(3)
C2 C3 C14 C13 -179.8(2)
C4 C3 C14 C15 -177.72(17)
C2 C3 C14 C15 1.9(3)
C13 C14 C15 C16 -0.4(3)
C3 C14 C15 C16 177.84(17)
C14 C15 C16 C17 -178.35(17)
C15 C16 C17 C18 -178.89(17)
C16 C17 C18 C19 178.60(17)
C17 C18 C19 C20 -179.11(17)
C18 C19 C20 C21 178.74(16)
C19 C20 C21 C22 -179.39(17)
C8 C7 C23 C24 0.2(3)
C6 C7 C23 C24 -179.1(2)
C7 C23 C24 C10 -0.6(3)
C7 C23 C24 C25 178.75(18)
C9 C10 C24 C23 0.2(3)
C11 C10 C24 C23 180.0(2)
C9 C10 C24 C25 -179.19(18)
C11 C10 C24 C25 0.6(3)
C23 C24 C25 C26 -1.4(3)
C10 C24 C25 C26 177.94(17)
C24 C25 C26 C27 179.18(18)
C25 C26 C27 C28 179.20(18)
C26 C27 C28 C29 -179.3(2)
C27 C28 C29 C30B -152.2(4)
C27 C28 C29 C30A 163.9(3)
C28 C29 C30A C31A 71.6(4)
C30B C29 C30A C31A -27.3(4)
C29 C30A C31A C32A 173.6(8)
C28 C29 C30B C31B -75.7(5)
C30A C29 C30B C31B 23.6(4)
C29 C30B C31B C32B -177.3(10)
